data_7056966
loop_
_publ_author_name
'Patel, Ram N.'
'Singh, Yogendra'
'Singh, Yogendra Pratap'
'Patel, Abhay K.'
'Patel, Neetu'
'Singh, Rita'
'Butcher, Raymond J.'
'Jasinski, Jerry P.'
'Colacio, Enrique'
'Palacios, Maria A.'

_publ_section_title
;
 Varying structural motifs, unusual X-band electron paramagnetic spectra,
 DFT studies and superoxide dismutase enzymatic activity of copper(ii)
 complexes with
 N&#x2032;-[(E)-phenyl(pyridin-2-yl)methylidene]benzohydrazide
;
_journal_issue 4
_journal_name_full 'New Journal of Chemistry'
_journal_page_first 3112
_journal_paper_doi 10.1039/C7NJ04182A
_journal_volume 42
_journal_year 2018
_chemical_formula_moiety '2(C38 H29 Cu N6 O2), 2(Cl O4), H2 O'
_chemical_formula_sum 'C76 H60 Cl2 Cu2 N12 O13'
_chemical_formula_weight 1547.34
_space_group_crystal_system monoclinic
_space_group_IT_number 14
_space_group_name_Hall '-P 2yn'
_space_group_name_H-M_alt 'P 1 21/n 1'
_symmetry_space_group_name_Hall '-P 2yn'
_symmetry_space_group_name_H-M 'P 1 21/n 1'
_atom_sites_solution_hydrogens mixed
_audit_creation_method SHELXL-2018/1
_audit_update_record
;
2018-01-17 deposited with the CCDC.
2018-01-18 downloaded from the CCDC.
;
_cell_angle_alpha 90
_cell_angle_beta 95.5670(10)
_cell_angle_gamma 90
_cell_formula_units_Z 4
_cell_length_a 16.3675(12)
_cell_length_b 19.9703(15)
_cell_length_c 21.5735(16)
_cell_measurement_reflns_used 7944
_cell_measurement_temperature 100(2)
_cell_measurement_theta_max 31.541
_cell_measurement_theta_min 2.249
_cell_volume 7018.3(9)
_computing_cell_refinement 'Bruker Apex 2'
_computing_data_collection 'Bruker Apex 2'
_computing_data_reduction 'Bruker Saint'
_computing_molecular_graphics 'Bruker SHELXTL (Sheldrick, 2008)'
_computing_publication_material 'Bruker SHELXTL (Sheldrick, 2008)'
_computing_structure_refinement 'SHELXL-2018/1 (Sheldrick, 2018)'
_computing_structure_solution 'Bruker SHELXT'
_diffrn_ambient_temperature 100(2)
_diffrn_measured_fraction_theta_full 0.997
_diffrn_measured_fraction_theta_max 0.890
_diffrn_measurement_device_type 'Bruker Apex 2'
_diffrn_measurement_method '\w scans'
_diffrn_radiation_type MoK\a
_diffrn_radiation_wavelength 0.71073
_diffrn_reflns_av_R_equivalents 0.0376
_diffrn_reflns_av_unetI/netI 0.0718
_diffrn_reflns_Laue_measured_fraction_full 0.997
_diffrn_reflns_Laue_measured_fraction_max 0.890
_diffrn_reflns_limit_h_max 24
_diffrn_reflns_limit_h_min -16
_diffrn_reflns_limit_k_max 29
_diffrn_reflns_limit_k_min -26
_diffrn_reflns_limit_l_max 32
_diffrn_reflns_limit_l_min -31
_diffrn_reflns_number 22013
_diffrn_reflns_point_group_measured_fraction_full 0.997
_diffrn_reflns_point_group_measured_fraction_max 0.890
_diffrn_reflns_theta_full 25.242
_diffrn_reflns_theta_max 32.173
_diffrn_reflns_theta_min 1.393
_exptl_absorpt_coefficient_mu 0.757
_exptl_absorpt_correction_T_max 0.7464
_exptl_absorpt_correction_T_min 0.6111
_exptl_absorpt_correction_type multi-scan
_exptl_absorpt_process_details 'Sadabs (Sheldrick, 1996)'
_exptl_crystal_colour black
_exptl_crystal_density_diffrn 1.464
_exptl_crystal_description block
_exptl_crystal_F_000 3184
_exptl_crystal_size_max 0.450
_exptl_crystal_size_mid 0.310
_exptl_crystal_size_min 0.280
_refine_diff_density_max 1.666
_refine_diff_density_min -1.019
_refine_diff_density_rms 0.136
_refine_ls_extinction_method none
_refine_ls_goodness_of_fit_ref 0.999
_refine_ls_hydrogen_treatment mixed
_refine_ls_matrix_type full
_refine_ls_number_parameters 974
_refine_ls_number_reflns 22013
_refine_ls_number_restraints 57
_refine_ls_restrained_S_all 1.013
_refine_ls_R_factor_all 0.1184
_refine_ls_R_factor_gt 0.0602
_refine_ls_shift/su_max 0.002
_refine_ls_shift/su_mean 0.000
_refine_ls_structure_factor_coef Fsqd
_refine_ls_weighting_details 'w=1/[\s^2^(Fo^2^)+(0.0987P)^2^] where P=(Fo^2^+2Fc^2^)/3'
_refine_ls_weighting_scheme calc
_refine_ls_wR_factor_gt 0.1534
_refine_ls_wR_factor_ref 0.1836
_reflns_Friedel_coverage 0.000
_reflns_number_gt 12161
_reflns_number_total 22013
_reflns_threshold_expression 'I > 2\s(I)'
_cod_data_source_file c7nj04182a2.cif
_cod_data_source_block shelx_CCDC5
_cod_depositor_comments 'Adding full bibliography for 7056961--7056966.cif.'
_cod_database_code 7056966
_shelx_shelxl_version_number 2018/1
_shelx_space_group_comment
;
The symmetry employed for this shelxl refinement is uniquely defined
by the following loop, which should always be used as a source of
symmetry information in preference to the above space-group names.
They are only intended as comments.
;

loop_
_space_group_symop_operation_xyz
'x, y, z'
'-x+1/2, y+1/2, -z+1/2'
'-x, -y, -z'
'x-1/2, -y-1/2, z-1/2'

loop_
_atom_site_label
_atom_site_type_symbol
_atom_site_fract_x
_atom_site_fract_y
_atom_site_fract_z
_atom_site_U_iso_or_equiv
_atom_site_adp_type
_atom_site_occupancy
_atom_site_site_symmetry_order
_atom_site_calc_flag
_atom_site_refinement_flags_posn
_atom_site_refinement_flags_adp
_atom_site_refinement_flags_occupancy
_atom_site_disorder_assembly
_atom_site_disorder_group
Cu1 Cu 0.47253(2) 0.40477(2) 0.94916(2) 0.01167(8) Uani 1 1 d . . . . .
O1A O 0.60120(12) 0.38562(9) 0.85337(9) 0.0208(4) Uani 1 1 d . . . . .
O2A O 0.55313(11) 0.38173(9) 1.02004(8) 0.0147(4) Uani 1 1 d . . . . .
N1A N 0.38361(12) 0.34192(10) 0.96859(9) 0.0120(4) Uani 1 1 d . . . . .
N2A N 0.51220(13) 0.29741(10) 0.91375(10) 0.0124(4) Uani 1 1 d . . . . .
N3A N 0.58738(14) 0.28215(11) 0.89475(11) 0.0158(5) Uani 1 1 d . . . . .
H3A H 0.614(2) 0.2439(17) 0.9040(15) 0.028(9) Uiso 1 1 d . . . . .
N4A N 0.41414(13) 0.45717(10) 0.87907(10) 0.0126(4) Uani 1 1 d . . . . .
N5A N 0.55301(12) 0.47403(10) 0.94169(10) 0.0115(4) Uani 1 1 d . . . . .
N6A N 0.62275(12) 0.47265(10) 0.98268(10) 0.0125(4) Uani 1 1 d . . . . .
C1A C 0.31192(15) 0.36418(13) 0.98593(11) 0.0135(5) Uani 1 1 d . . . . .
H1AA H 0.302979 0.411092 0.987979 0.016 Uiso 1 1 calc R U . . .
C2A C 0.24992(16) 0.32073(13) 1.00107(12) 0.0161(5) Uani 1 1 d . . . . .
H2AA H 0.199077 0.337727 1.012091 0.019 Uiso 1 1 calc R U . . .
C3A C 0.26406(16) 0.25265(13) 0.99970(12) 0.0168(5) Uani 1 1 d . . . . .
H3AA H 0.223455 0.222094 1.010831 0.020 Uiso 1 1 calc R U . . .
C4A C 0.33821(15) 0.22918(13) 0.98189(12) 0.0145(5) Uani 1 1 d . . . . .
H4AA H 0.348770 0.182452 0.980502 0.017 Uiso 1 1 calc R U . . .
C5A C 0.39670(15) 0.27491(12) 0.96614(11) 0.0115(5) Uani 1 1 d . . . . .
C6A C 0.47624(15) 0.25318(12) 0.94469(11) 0.0119(5) Uani 1 1 d . . . . .
C7A C 0.50830(15) 0.18506(13) 0.96135(13) 0.0157(5) Uani 1 1 d . . . . .
C8A C 0.53225(16) 0.14122(13) 0.91559(14) 0.0207(6) Uani 1 1 d . . . . .
H8AA H 0.526608 0.154417 0.873088 0.025 Uiso 1 1 calc R U . . .
C9A C 0.56428(19) 0.07843(15) 0.93228(18) 0.0325(8) Uani 1 1 d . . . . .
H9AA H 0.581179 0.049026 0.901353 0.039 Uiso 1 1 calc R U . . .
C10A C 0.57129(18) 0.05924(16) 0.99381(19) 0.0362(9) Uani 1 1 d . . . . .
H10A H 0.592752 0.016260 1.005048 0.043 Uiso 1 1 calc R U . . .
C11A C 0.54768(17) 0.10135(16) 1.03938(17) 0.0312(8) Uani 1 1 d . . . . .
H11A H 0.552972 0.087305 1.081656 0.037 Uiso 1 1 calc R U . . .
C12A C 0.51597(16) 0.16467(15) 1.02355(14) 0.0227(6) Uani 1 1 d . . . . .
H12A H 0.499684 0.193740 1.054963 0.027 Uiso 1 1 calc R U . . .
C13A C 0.62902(16) 0.32969(13) 0.86316(12) 0.0145(5) Uani 1 1 d . . . . .
C14A C 0.70961(16) 0.30736(14) 0.84469(12) 0.0158(5) Uani 1 1 d . . . . .
C15A C 0.72658(17) 0.24157(14) 0.82894(13) 0.0199(6) Uani 1 1 d . . . . .
H15A H 0.686239 0.207754 0.831540 0.024 Uiso 1 1 calc R U . . .
C16A C 0.80253(17) 0.22540(15) 0.80942(13) 0.0222(6) Uani 1 1 d . . . . .
H16A H 0.813573 0.180599 0.797993 0.027 Uiso 1 1 calc R U . . .
C17A C 0.86224(18) 0.27402(17) 0.80649(13) 0.0259(7) Uani 1 1 d . . . . .
H17A H 0.914271 0.262414 0.793588 0.031 Uiso 1 1 calc R U . . .
C18A C 0.84630(17) 0.33942(17) 0.82231(13) 0.0251(6) Uani 1 1 d . . . . .
H18A H 0.887286 0.372828 0.820353 0.030 Uiso 1 1 calc R U . . .
C19A C 0.77014(16) 0.35613(14) 0.84108(12) 0.0194(6) Uani 1 1 d . . . . .
H19A H 0.759081 0.401207 0.851586 0.023 Uiso 1 1 calc R U . . .
C20A C 0.33973(16) 0.44638(13) 0.84876(12) 0.0172(5) Uani 1 1 d . . . . .
H20A H 0.305316 0.413498 0.864586 0.021 Uiso 1 1 calc R U . . .
C21A C 0.31077(17) 0.48115(14) 0.79529(13) 0.0193(6) Uani 1 1 d . . . . .
H21A H 0.257341 0.472944 0.775439 0.023 Uiso 1 1 calc R U . . .
C22A C 0.36181(17) 0.52803(14) 0.77173(12) 0.0185(6) Uani 1 1 d . . . . .
H22A H 0.344667 0.551574 0.734462 0.022 Uiso 1 1 calc R U . . .
C23A C 0.43890(16) 0.54027(13) 0.80348(12) 0.0152(5) Uani 1 1 d . . . . .
H23A H 0.474736 0.572238 0.787916 0.018 Uiso 1 1 calc R U . . .
C24A C 0.46262(15) 0.50562(12) 0.85760(11) 0.0119(5) Uani 1 1 d . . . . .
C25A C 0.54145(15) 0.51629(12) 0.89613(11) 0.0124(5) Uani 1 1 d . . . . .
C26A C 0.59997(16) 0.56805(13) 0.88049(12) 0.0144(5) Uani 1 1 d . . . . .
C27A C 0.57482(18) 0.63489(13) 0.87198(13) 0.0192(6) Uani 1 1 d . . . . .
H27A H 0.520139 0.647225 0.878151 0.023 Uiso 1 1 calc R U . . .
C28A C 0.62906(19) 0.68285(15) 0.85470(14) 0.0257(7) Uani 1 1 d . . . . .
H28A H 0.611904 0.728124 0.849546 0.031 Uiso 1 1 calc R U . . .
C29A C 0.70878(19) 0.66473(15) 0.84486(14) 0.0262(7) Uani 1 1 d . . . . .
H29A H 0.745892 0.697581 0.832453 0.031 Uiso 1 1 calc R U . . .
C30A C 0.73429(19) 0.59885(16) 0.85310(14) 0.0251(7) Uani 1 1 d . . . . .
H30A H 0.788810 0.586805 0.846160 0.030 Uiso 1 1 calc R U . . .
C31A C 0.68079(16) 0.55032(14) 0.87143(12) 0.0180(6) Uani 1 1 d . . . . .
H31A H 0.698861 0.505419 0.877777 0.022 Uiso 1 1 calc R U . . .
C32A C 0.61628(15) 0.42043(12) 1.02068(12) 0.0125(5) Uani 1 1 d . . . . .
C33A C 0.68801(16) 0.40573(12) 1.06656(12) 0.0143(5) Uani 1 1 d . . . . .
C34A C 0.67961(16) 0.35815(13) 1.11308(12) 0.0158(5) Uani 1 1 d . . . . .
H34A H 0.628614 0.335888 1.114933 0.019 Uiso 1 1 calc R U . . .
C35A C 0.74565(17) 0.34310(14) 1.15687(13) 0.0204(6) Uani 1 1 d . . . . .
H35A H 0.739148 0.311363 1.188823 0.024 Uiso 1 1 calc R U . . .
C36A C 0.82080(18) 0.37457(15) 1.15366(14) 0.0251(6) Uani 1 1 d . . . . .
H36A H 0.865830 0.364645 1.183405 0.030 Uiso 1 1 calc R U . . .
C37A C 0.82953(18) 0.42085(15) 1.10636(16) 0.0281(7) Uani 1 1 d . . . . .
H37A H 0.881069 0.441962 1.103642 0.034 Uiso 1 1 calc R U . . .
C38A C 0.76366(16) 0.43647(14) 1.06312(14) 0.0216(6) Uani 1 1 d . . . . .
H38A H 0.770368 0.468192 1.031192 0.026 Uiso 1 1 calc R U . . .
Cu2 Cu 0.52832(2) 0.59247(2) 0.54933(2) 0.01077(8) Uani 1 1 d . . . . .
O1B O 0.40593(12) 0.61675(10) 0.65600(9) 0.0228(4) Uani 1 1 d . . . . .
O2B O 0.45107(10) 0.61709(9) 0.47657(8) 0.0137(4) Uani 1 1 d . . . . .
N1B N 0.61804(12) 0.65426(10) 0.53066(9) 0.0109(4) Uani 1 1 d . . . . .
N2B N 0.48993(12) 0.69998(10) 0.58569(10) 0.0124(4) Uani 1 1 d . . . . .
N3B N 0.41545(14) 0.71610(12) 0.60550(11) 0.0168(5) Uani 1 1 d . . . . .
H3B H 0.3907(18) 0.7532(16) 0.5956(14) 0.016(8) Uiso 1 1 d . . . . .
N4B N 0.58163(13) 0.53956(10) 0.62128(10) 0.0133(4) Uani 1 1 d . . . . .
N5B N 0.44313(12) 0.52739(10) 0.55693(9) 0.0105(4) Uani 1 1 d . . . . .
N6B N 0.37432(12) 0.53118(10) 0.51529(10) 0.0122(4) Uani 1 1 d . . . . .
C1B C 0.69151(15) 0.63209(13) 0.51575(12) 0.0139(5) Uani 1 1 d . . . . .
H1BA H 0.701671 0.585257 0.515786 0.017 Uiso 1 1 calc R U . . .
C2B C 0.75301(16) 0.67555(13) 0.50028(12) 0.0158(5) Uani 1 1 d . . . . .
H2BA H 0.804659 0.658759 0.490802 0.019 Uiso 1 1 calc R U . . .
C3B C 0.73728(16) 0.74377(13) 0.49902(12) 0.0175(5) Uani 1 1 d . . . . .
H3BA H 0.777786 0.774433 0.487916 0.021 Uiso 1 1 calc R U . . .
C4B C 0.66136(16) 0.76689(13) 0.51421(12) 0.0143(5) Uani 1 1 d . . . . .
H4BA H 0.649271 0.813426 0.513117 0.017 Uiso 1 1 calc R U . . .
C5B C 0.60362(14) 0.72102(12) 0.53097(11) 0.0111(5) Uani 1 1 d . . . . .
C6B C 0.52419(15) 0.74294(12) 0.55169(11) 0.0122(5) Uani 1 1 d . . . . .
C7B C 0.49053(15) 0.81008(13) 0.53269(13) 0.0147(5) Uani 1 1 d . . . . .
C8B C 0.46937(16) 0.85640(14) 0.57658(14) 0.0213(6) Uani 1 1 d . . . . .
H8BA H 0.476095 0.845527 0.619640 0.026 Uiso 1 1 calc R U . . .
C9B C 0.43820(18) 0.91898(15) 0.55723(18) 0.0315(8) Uani 1 1 d . . . . .
H9BA H 0.423595 0.950646 0.587112 0.038 Uiso 1 1 calc R U . . .
C10B C 0.42862(18) 0.93473(15) 0.49429(17) 0.0323(8) Uani 1 1 d . . . . .
H10B H 0.407840 0.977368 0.481153 0.039 Uiso 1 1 calc R U . . .
C11B C 0.44917(18) 0.88871(16) 0.45075(16) 0.0286(7) Uani 1 1 d . . . . .
H11B H 0.441918 0.899693 0.407720 0.034 Uiso 1 1 calc R U . . .
C12B C 0.48044(16) 0.82631(14) 0.46934(14) 0.0198(6) Uani 1 1 d . . . . .
H12B H 0.494859 0.794905 0.439176 0.024 Uiso 1 1 calc R U . . .
C13B C 0.37712(16) 0.67161(13) 0.64205(13) 0.0162(5) Uani 1 1 d . . . . .
C14B C 0.29763(16) 0.69628(14) 0.66128(12) 0.0172(5) Uani 1 1 d . . . . .
C15B C 0.28715(18) 0.76285(15) 0.67848(13) 0.0231(6) Uani 1 1 d . . . . .
H15B H 0.330700 0.794041 0.676745 0.028 Uiso 1 1 calc R U . . .
C16B C 0.2126(2) 0.78338(16) 0.69821(15) 0.0315(8) Uani 1 1 d . . . . .
H16B H 0.205769 0.828521 0.710615 0.038 Uiso 1 1 calc R U . . .
C17B C 0.14836(19) 0.73858(17) 0.69989(14) 0.0295(7) Uani 1 1 d . . . . .
H17B H 0.097186 0.753276 0.712280 0.035 Uiso 1 1 calc R U . . .
C18B C 0.15877(18) 0.67206(17) 0.68342(14) 0.0278(7) Uani 1 1 d . . . . .
H18B H 0.114994 0.641083 0.685111 0.033 Uiso 1 1 calc R U . . .
C19B C 0.23374(16) 0.65082(15) 0.66437(13) 0.0202(6) Uani 1 1 d . . . . .
H19B H 0.241105 0.605269 0.653518 0.024 Uiso 1 1 calc R U . . .
C20B C 0.65597(16) 0.54802(13) 0.65246(12) 0.0152(5) Uani 1 1 d . . . . .
H20B H 0.692402 0.579541 0.636958 0.018 Uiso 1 1 calc R U . . .
C21B C 0.68200(16) 0.51305(13) 0.70604(12) 0.0174(5) Uani 1 1 d . . . . .
H21B H 0.735280 0.519969 0.726681 0.021 Uiso 1 1 calc R U . . .
C22B C 0.62825(16) 0.46754(13) 0.72891(12) 0.0168(5) Uani 1 1 d . . . . .
H22B H 0.643932 0.443481 0.766162 0.020 Uiso 1 1 calc R U . . .
C23B C 0.55120(16) 0.45738(12) 0.69689(12) 0.0141(5) Uani 1 1 d . . . . .
H23B H 0.513769 0.426453 0.712034 0.017 Uiso 1 1 calc R U . . .
C24B C 0.52986(15) 0.49315(12) 0.64244(11) 0.0117(5) Uani 1 1 d . . . . .
C25B C 0.45013(15) 0.48613(12) 0.60345(11) 0.0113(5) Uani 1 1 d . . . . .
C26B C 0.38449(16) 0.44032(13) 0.61937(12) 0.0152(5) Uani 1 1 d . . . . .
C27B C 0.39933(18) 0.37275(14) 0.63259(12) 0.0201(6) Uani 1 1 d . . . . .
H27B H 0.452528 0.354478 0.630248 0.024 Uiso 1 1 calc R U . . .
C28B C 0.33575(19) 0.33229(15) 0.64923(14) 0.0260(7) Uani 1 1 d . . . . .
H28B H 0.345693 0.286256 0.658119 0.031 Uiso 1 1 calc R U . . .
C29B C 0.25838(19) 0.35854(17) 0.65291(14) 0.0283(7) Uani 1 1 d . . . . .
H29B H 0.215578 0.330657 0.664857 0.034 Uiso 1 1 calc R U . . .
C30B C 0.24297(18) 0.42504(17) 0.63933(13) 0.0256(7) Uani 1 1 d . . . . .
H30B H 0.189603 0.442879 0.641944 0.031 Uiso 1 1 calc R U . . .
C31B C 0.30517(16) 0.46591(14) 0.62188(12) 0.0183(6) Uani 1 1 d . . . . .
H31B H 0.294004 0.511464 0.611569 0.022 Uiso 1 1 calc R U . . .
C32B C 0.38505(15) 0.58156(12) 0.47631(11) 0.0112(5) Uani 1 1 d . . . . .
C33B C 0.31430(15) 0.59774(12) 0.42998(12) 0.0117(5) Uani 1 1 d . . . . .
C34B C 0.23693(16) 0.56987(13) 0.43508(13) 0.0164(5) Uani 1 1 d . . . . .
H34B H 0.229294 0.539746 0.468105 0.020 Uiso 1 1 calc R U . . .
C35B C 0.17106(17) 0.58600(13) 0.39208(14) 0.0197(6) Uani 1 1 d . . . . .
H35B H 0.118294 0.567639 0.396112 0.024 Uiso 1 1 calc R U . . .
C36B C 0.18285(17) 0.62934(13) 0.34290(13) 0.0184(6) Uani 1 1 d . . . . .
H36B H 0.138216 0.639793 0.312972 0.022 Uiso 1 1 calc R U . . .
C37B C 0.25927(16) 0.65705(13) 0.33765(12) 0.0177(5) Uani 1 1 d . . . . .
H37B H 0.267140 0.686312 0.304032 0.021 Uiso 1 1 calc R U . . .
C38B C 0.32458(16) 0.64212(12) 0.38153(12) 0.0142(5) Uani 1 1 d . . . . .
H38B H 0.376586 0.662322 0.378464 0.017 Uiso 1 1 calc R U . . .
Cl1 Cl 0.95463(4) 0.72514(4) 0.78650(3) 0.02571(17) Uani 1 1 d D . . . .
O11 O 0.94607(14) 0.79207(10) 0.76362(11) 0.0424(6) Uani 1 1 d D . . . .
O12 O 1.02536(12) 0.72173(12) 0.83212(10) 0.0399(6) Uani 1 1 d D . . . .
O13 O 0.88300(13) 0.70573(13) 0.81511(11) 0.0482(7) Uani 1 1 d D . . . .
O14 O 0.96721(15) 0.68069(12) 0.73590(11) 0.0476(7) Uani 1 1 d D . . . .
Cl2 Cl 0.55186(6) 0.08065(7) 1.25037(6) 0.0639(3) Uani 1 1 d D . . . .
O21 O 0.63198(17) 0.0823(2) 1.2806(2) 0.0645(12) Uani 0.752(4) 1 d D U P A 1
O22 O 0.4975(2) 0.04241(18) 1.28749(19) 0.0581(12) Uani 0.752(4) 1 d D U P A 1
O23 O 0.5204(2) 0.15102(17) 1.2508(2) 0.0877(17) Uani 0.752(4) 1 d D U P A 1
O24 O 0.5464(3) 0.0569(3) 1.18963(16) 0.100(2) Uani 0.752(4) 1 d D U P A 1
O21A O 0.6180(5) 0.0996(6) 1.2953(5) 0.0645(12) Uani 0.248(4) 1 d D . P A 2
O22A O 0.4791(5) 0.0668(5) 1.2781(6) 0.0581(12) Uani 0.248(4) 1 d D . P A 2
O23A O 0.5394(7) 0.1317(5) 1.2033(5) 0.0877(17) Uani 0.248(4) 1 d D . P A 2
O24A O 0.5788(7) 0.0202(4) 1.2195(5) 0.100(2) Uani 0.248(4) 1 d D . P A 2
O1W O 0.8784(2) 0.55465(19) 0.7258(2) 0.0870(13) Uani 1 1 d D . . . .
H1W1 H 0.925(2) 0.581(2) 0.735(3) 0.131 Uiso 1 1 d D U . . .
H1W2 H 0.885(4) 0.539(3) 0.7652(14) 0.131 Uiso 1 1 d D U . . .

loop_
_atom_site_aniso_label
_atom_site_aniso_U_11
_atom_site_aniso_U_22
_atom_site_aniso_U_33
_atom_site_aniso_U_23
_atom_site_aniso_U_13
_atom_site_aniso_U_12
Cu1 0.01364(16) 0.00957(15) 0.01165(16) 0.00180(12) 0.00049(12) -0.00375(11)
O1A 0.0255(11) 0.0149(9) 0.0236(11) 0.0026(8) 0.0104(9) 0.0013(8)
O2A 0.0184(9) 0.0136(9) 0.0121(9) 0.0021(7) 0.0011(7) -0.0045(7)
N1A 0.0131(10) 0.0128(10) 0.0101(10) 0.0007(8) 0.0011(8) -0.0028(8)
N2A 0.0129(10) 0.0124(10) 0.0120(10) -0.0001(8) 0.0023(8) -0.0012(8)
N3A 0.0159(11) 0.0137(11) 0.0189(12) 0.0037(9) 0.0069(9) 0.0024(9)
N4A 0.0150(11) 0.0117(10) 0.0107(10) -0.0006(8) -0.0001(8) -0.0013(8)
N5A 0.0104(10) 0.0116(10) 0.0123(10) 0.0001(8) 0.0010(8) -0.0008(8)
N6A 0.0120(10) 0.0118(10) 0.0133(11) 0.0008(8) -0.0011(8) -0.0011(8)
C1A 0.0149(13) 0.0138(12) 0.0120(12) -0.0002(10) 0.0017(10) 0.0000(10)
C2A 0.0127(13) 0.0181(13) 0.0177(13) -0.0002(10) 0.0025(10) 0.0002(10)
C3A 0.0146(13) 0.0177(13) 0.0182(14) 0.0019(10) 0.0013(10) -0.0078(10)
C4A 0.0163(13) 0.0123(12) 0.0151(13) 0.0021(10) 0.0022(10) -0.0032(10)
C5A 0.0126(12) 0.0119(11) 0.0100(11) 0.0003(9) 0.0018(9) -0.0028(9)
C6A 0.0134(12) 0.0113(11) 0.0109(12) -0.0006(9) 0.0010(9) -0.0022(9)
C7A 0.0117(12) 0.0135(12) 0.0217(14) 0.0063(10) 0.0003(10) -0.0032(10)
C8A 0.0176(14) 0.0149(13) 0.0296(16) -0.0031(11) 0.0022(12) -0.0018(11)
C9A 0.0235(16) 0.0146(14) 0.060(2) -0.0031(15) 0.0057(16) -0.0003(12)
C10A 0.0168(15) 0.0184(15) 0.073(3) 0.0147(16) 0.0047(16) 0.0007(12)
C11A 0.0126(14) 0.0343(18) 0.046(2) 0.0255(16) 0.0015(13) -0.0017(12)
C12A 0.0129(13) 0.0276(15) 0.0277(16) 0.0116(13) 0.0022(11) 0.0001(11)
C13A 0.0175(13) 0.0165(13) 0.0096(12) -0.0007(10) 0.0028(10) -0.0016(10)
C14A 0.0151(13) 0.0188(13) 0.0137(13) 0.0030(10) 0.0019(10) 0.0016(10)
C15A 0.0225(14) 0.0218(14) 0.0158(13) 0.0015(11) 0.0044(11) 0.0031(11)
C16A 0.0255(15) 0.0251(15) 0.0171(14) 0.0052(12) 0.0065(12) 0.0113(12)
C17A 0.0185(14) 0.0420(19) 0.0179(14) 0.0103(13) 0.0048(11) 0.0131(13)
C18A 0.0148(14) 0.0389(18) 0.0211(15) 0.0066(13) -0.0014(11) -0.0019(12)
C19A 0.0188(14) 0.0218(14) 0.0175(14) 0.0018(11) 0.0019(11) -0.0021(11)
C20A 0.0177(13) 0.0190(13) 0.0148(13) -0.0001(11) 0.0020(10) -0.0034(11)
C21A 0.0202(14) 0.0207(14) 0.0162(13) -0.0021(11) -0.0023(11) -0.0022(11)
C22A 0.0259(15) 0.0185(13) 0.0105(12) 0.0017(10) -0.0009(11) 0.0034(11)
C23A 0.0185(13) 0.0145(12) 0.0128(12) 0.0017(10) 0.0029(10) 0.0014(10)
C24A 0.0158(12) 0.0093(11) 0.0109(12) -0.0001(9) 0.0022(10) 0.0001(9)
C25A 0.0131(12) 0.0120(11) 0.0124(12) 0.0003(9) 0.0027(10) -0.0004(9)
C26A 0.0185(13) 0.0145(12) 0.0107(12) 0.0001(10) 0.0039(10) -0.0051(10)
C27A 0.0233(14) 0.0157(13) 0.0182(14) 0.0027(11) 0.0007(11) -0.0025(11)
C28A 0.0340(18) 0.0169(14) 0.0259(16) 0.0058(12) 0.0019(13) -0.0085(12)
C29A 0.0331(18) 0.0266(16) 0.0191(15) 0.0015(12) 0.0038(13) -0.0179(13)
C30A 0.0197(15) 0.0357(18) 0.0206(15) -0.0057(13) 0.0059(12) -0.0102(13)
C31A 0.0159(13) 0.0235(14) 0.0148(13) -0.0036(11) 0.0021(10) -0.0032(11)
C32A 0.0131(12) 0.0097(11) 0.0151(13) 0.0007(9) 0.0040(10) 0.0003(9)
C33A 0.0171(13) 0.0109(12) 0.0145(13) -0.0018(10) -0.0006(10) 0.0027(10)
C34A 0.0190(13) 0.0143(12) 0.0143(13) -0.0003(10) 0.0016(10) 0.0030(10)
C35A 0.0240(15) 0.0180(13) 0.0187(14) -0.0011(11) 0.0000(11) 0.0075(11)
C36A 0.0209(15) 0.0226(15) 0.0304(17) 0.0003(13) -0.0050(12) 0.0067(12)
C37A 0.0152(14) 0.0246(15) 0.043(2) 0.0076(14) -0.0035(13) -0.0028(12)
C38A 0.0171(14) 0.0160(13) 0.0313(16) 0.0065(12) 0.0008(12) 0.0005(11)
Cu2 0.01148(16) 0.00943(15) 0.01127(16) 0.00178(11) 0.00042(12) -0.00224(11)
O1B 0.0240(11) 0.0182(10) 0.0282(11) 0.0048(8) 0.0131(9) 0.0035(8)
O2B 0.0134(9) 0.0125(9) 0.0150(9) 0.0037(7) 0.0001(7) -0.0035(7)
N1B 0.0128(10) 0.0107(10) 0.0093(10) -0.0004(8) 0.0010(8) -0.0021(8)
N2B 0.0111(10) 0.0137(10) 0.0128(10) -0.0006(8) 0.0029(8) 0.0004(8)
N3B 0.0159(11) 0.0170(12) 0.0183(12) 0.0034(9) 0.0058(9) 0.0051(9)
N4B 0.0144(11) 0.0126(10) 0.0127(11) 0.0013(8) 0.0007(8) -0.0007(8)
N5B 0.0109(10) 0.0097(9) 0.0110(10) -0.0014(8) 0.0013(8) -0.0003(8)
N6B 0.0118(10) 0.0124(10) 0.0119(10) 0.0013(8) -0.0009(8) -0.0013(8)
C1B 0.0134(12) 0.0138(12) 0.0144(13) -0.0009(10) 0.0009(10) 0.0014(10)
C2B 0.0135(13) 0.0185(13) 0.0158(13) -0.0018(10) 0.0042(10) -0.0012(10)
C3B 0.0166(13) 0.0197(13) 0.0166(13) 0.0015(11) 0.0040(11) -0.0043(11)
C4B 0.0185(13) 0.0104(11) 0.0140(13) 0.0023(10) 0.0014(10) -0.0032(10)
C5B 0.0110(11) 0.0119(11) 0.0104(11) 0.0003(9) 0.0005(9) -0.0002(9)
C6B 0.0131(12) 0.0126(11) 0.0107(12) -0.0020(9) 0.0010(9) 0.0001(9)
C7B 0.0095(12) 0.0134(12) 0.0210(14) 0.0021(10) 0.0015(10) 0.0004(9)
C8B 0.0186(14) 0.0156(13) 0.0291(16) -0.0023(12) -0.0013(12) 0.0018(11)
C9B 0.0218(16) 0.0183(14) 0.054(2) -0.0057(15) 0.0015(15) 0.0034(12)
C10B 0.0216(16) 0.0163(14) 0.058(2) 0.0124(15) -0.0034(15) 0.0024(12)
C11B 0.0175(14) 0.0295(16) 0.0386(19) 0.0203(14) 0.0015(13) 0.0005(12)
C12B 0.0146(13) 0.0238(14) 0.0214(14) 0.0049(11) 0.0039(11) 0.0002(11)
C13B 0.0158(13) 0.0164(13) 0.0171(13) -0.0015(10) 0.0046(10) 0.0000(10)
C14B 0.0197(14) 0.0190(13) 0.0138(13) 0.0015(10) 0.0066(11) 0.0043(11)
C15B 0.0279(16) 0.0219(14) 0.0213(15) 0.0031(12) 0.0120(12) 0.0056(12)
C16B 0.0415(19) 0.0300(17) 0.0258(17) 0.0084(14) 0.0166(15) 0.0186(15)
C17B 0.0226(16) 0.044(2) 0.0223(16) 0.0074(14) 0.0071(13) 0.0187(14)
C18B 0.0141(14) 0.048(2) 0.0214(15) 0.0092(14) 0.0022(12) 0.0022(13)
C19B 0.0169(14) 0.0275(15) 0.0164(14) 0.0044(12) 0.0027(11) 0.0017(11)
C20B 0.0131(12) 0.0164(12) 0.0153(13) -0.0017(10) -0.0018(10) -0.0011(10)
C21B 0.0162(13) 0.0200(13) 0.0149(13) -0.0015(10) -0.0030(10) 0.0016(11)
C22B 0.0182(13) 0.0181(13) 0.0136(13) 0.0015(10) -0.0008(10) 0.0024(10)
C23B 0.0189(13) 0.0126(12) 0.0110(12) 0.0011(9) 0.0028(10) 0.0012(10)
C24B 0.0142(12) 0.0103(11) 0.0107(12) -0.0021(9) 0.0014(10) 0.0014(9)
C25B 0.0132(12) 0.0099(11) 0.0108(12) 0.0002(9) 0.0011(9) -0.0002(9)
C26B 0.0193(13) 0.0166(13) 0.0096(12) 0.0001(10) 0.0015(10) -0.0059(10)
C27B 0.0269(15) 0.0187(14) 0.0138(13) 0.0038(10) -0.0021(11) -0.0053(11)
C28B 0.0363(18) 0.0191(14) 0.0214(15) 0.0072(12) -0.0030(13) -0.0125(13)
C29B 0.0270(16) 0.0381(19) 0.0199(15) 0.0047(13) 0.0026(12) -0.0181(14)
C30B 0.0172(14) 0.0429(19) 0.0173(14) -0.0033(13) 0.0044(11) -0.0096(13)
C31B 0.0178(13) 0.0234(14) 0.0138(13) -0.0016(11) 0.0016(10) -0.0053(11)
C32B 0.0117(12) 0.0119(11) 0.0101(12) -0.0013(9) 0.0018(9) 0.0003(9)
C33B 0.0135(12) 0.0085(11) 0.0133(12) -0.0020(9) 0.0015(10) 0.0000(9)
C34B 0.0163(13) 0.0135(12) 0.0193(14) 0.0021(10) 0.0017(11) 0.0006(10)
C35B 0.0175(14) 0.0168(13) 0.0239(15) 0.0013(11) -0.0019(11) -0.0005(10)
C36B 0.0201(14) 0.0158(13) 0.0184(14) 0.0005(11) -0.0032(11) 0.0039(11)
C37B 0.0215(14) 0.0168(13) 0.0144(13) 0.0035(10) -0.0003(11) 0.0032(11)
C38B 0.0160(13) 0.0131(12) 0.0133(12) -0.0007(10) 0.0008(10) 0.0031(10)
Cl1 0.0227(4) 0.0280(4) 0.0269(4) -0.0003(3) 0.0044(3) 0.0025(3)
O11 0.0505(15) 0.0283(13) 0.0446(15) 0.0075(11) -0.0138(12) 0.0001(11)
O12 0.0294(13) 0.0537(16) 0.0351(14) 0.0055(12) -0.0038(10) 0.0052(11)
O13 0.0244(13) 0.072(2) 0.0503(16) 0.0044(14) 0.0129(12) -0.0043(12)
O14 0.0559(17) 0.0467(16) 0.0423(16) -0.0192(13) 0.0156(13) -0.0039(13)
Cl2 0.0326(5) 0.0904(9) 0.0688(8) -0.0133(7) 0.0052(5) -0.0099(6)
O21 0.0171(17) 0.069(3) 0.106(3) -0.028(2) -0.0022(19) 0.0187(16)
O22 0.046(2) 0.056(3) 0.077(3) -0.019(2) 0.034(2) 0.0045(19)
O23 0.057(3) 0.096(4) 0.113(4) 0.026(3) 0.022(3) 0.043(2)
O24 0.094(4) 0.162(5) 0.047(3) -0.022(3) 0.026(3) -0.046(4)
O21A 0.0171(17) 0.069(3) 0.106(3) -0.028(2) -0.0022(19) 0.0187(16)
O22A 0.046(2) 0.056(3) 0.077(3) -0.019(2) 0.034(2) 0.0045(19)
O23A 0.057(3) 0.096(4) 0.113(4) 0.026(3) 0.022(3) 0.043(2)
O24A 0.094(4) 0.162(5) 0.047(3) -0.022(3) 0.026(3) -0.046(4)
O1W 0.049(2) 0.052(2) 0.157(4) -0.020(2) 0.000(2) -0.0100(16)

loop_
_atom_type_symbol
_atom_type_description
_atom_type_scat_dispersion_real
_atom_type_scat_dispersion_imag
_atom_type_scat_source
C C 0.0033 0.0016 'International Tables Vol C Tables 4.2.6.8 and 6.1.1.4'
H H 0.0000 0.0000 'International Tables Vol C Tables 4.2.6.8 and 6.1.1.4'
N N 0.0061 0.0033 'International Tables Vol C Tables 4.2.6.8 and 6.1.1.4'
O O 0.0106 0.0060 'International Tables Vol C Tables 4.2.6.8 and 6.1.1.4'
Cu Cu 0.3201 1.2651 'International Tables Vol C Tables 4.2.6.8 and 6.1.1.4'
Cl Cl 0.1484 0.1585 'International Tables Vol C Tables 4.2.6.8 and 6.1.1.4'

loop_
_geom_angle_atom_site_label_1
_geom_angle_atom_site_label_2
_geom_angle_atom_site_label_3
_geom_angle
N5A Cu1 O2A 79.71(8)
N5A Cu1 N1A 170.56(8)
O2A Cu1 N1A 97.86(8)
N5A Cu1 N4A 80.91(9)
O2A Cu1 N4A 160.07(8)
N1A Cu1 N4A 100.53(9)
N5A Cu1 N2A 114.11(8)
O2A Cu1 N2A 81.75(7)
N1A Cu1 N2A 74.28(8)
N4A Cu1 N2A 110.62(8)
C32A O2A Cu1 110.07(15)
C1A N1A C5A 118.9(2)
C1A N1A Cu1 121.69(17)
C5A N1A Cu1 119.38(16)
C6A N2A N3A 118.3(2)
C6A N2A Cu1 107.40(16)
N3A N2A Cu1 125.18(15)
N2A N3A C13A 119.6(2)
N2A N3A H3A 124(2)
C13A N3A H3A 116(2)
C20A N4A C24A 118.7(2)
C20A N4A Cu1 128.87(18)
C24A N4A Cu1 112.15(16)
C25A N5A N6A 123.5(2)
C25A N5A Cu1 118.70(17)
N6A N5A Cu1 117.60(15)
C32A N6A N5A 107.5(2)
N1A C1A C2A 122.3(2)
N1A C1A H1AA 118.9
C2A C1A H1AA 118.9
C3A C2A C1A 118.7(2)
C3A C2A H2AA 120.7
C1A C2A H2AA 120.7
C2A C3A C4A 119.4(2)
C2A C3A H3AA 120.3
C4A C3A H3AA 120.3
C5A C4A C3A 119.1(2)
C5A C4A H4AA 120.4
C3A C4A H4AA 120.4
N1A C5A C4A 121.6(2)
N1A C5A C6A 116.5(2)
C4A C5A C6A 121.9(2)
N2A C6A C5A 114.8(2)
N2A C6A C7A 125.8(2)
C5A C6A C7A 119.3(2)
C12A C7A C8A 119.3(3)
C12A C7A C6A 119.7(2)
C8A C7A C6A 121.1(2)
C9A C8A C7A 120.2(3)
C9A C8A H8AA 119.9
C7A C8A H8AA 119.9
C10A C9A C8A 119.6(3)
C10A C9A H9AA 120.2
C8A C9A H9AA 120.2
C9A C10A C11A 121.1(3)
C9A C10A H10A 119.5
C11A C10A H10A 119.5
C10A C11A C12A 120.1(3)
C10A C11A H11A 119.9
C12A C11A H11A 119.9
C7A C12A C11A 119.7(3)
C7A C12A H12A 120.1
C11A C12A H12A 120.1
O1A C13A N3A 121.4(2)
O1A C13A C14A 123.8(2)
N3A C13A C14A 114.8(2)
C15A C14A C19A 119.0(2)
C15A C14A C13A 123.6(2)
C19A C14A C13A 117.4(2)
C16A C15A C14A 120.0(3)
C16A C15A H15A 120.0
C14A C15A H15A 120.0
C17A C16A C15A 120.5(3)
C17A C16A H16A 119.7
C15A C16A H16A 119.7
C18A C17A C16A 120.1(3)
C18A C17A H17A 120.0
C16A C17A H17A 120.0
C17A C18A C19A 119.7(3)
C17A C18A H18A 120.1
C19A C18A H18A 120.1
C18A C19A C14A 120.7(3)
C18A C19A H19A 119.7
C14A C19A H19A 119.7
N4A C20A C21A 123.0(2)
N4A C20A H20A 118.5
C21A C20A H20A 118.5
C22A C21A C20A 118.3(3)
C22A C21A H21A 120.9
C20A C21A H21A 120.9
C21A C22A C23A 119.1(2)
C21A C22A H22A 120.4
C23A C22A H22A 120.4
C24A C23A C22A 119.6(2)
C24A C23A H23A 120.2
C22A C23A H23A 120.2
N4A C24A C23A 121.3(2)
N4A C24A C25A 114.6(2)
C23A C24A C25A 124.1(2)
N5A C25A C26A 125.6(2)
N5A C25A C24A 112.8(2)
C26A C25A C24A 121.6(2)
C31A C26A C27A 119.4(2)
C31A C26A C25A 119.9(2)
C27A C26A C25A 120.6(2)
C28A C27A C26A 120.4(3)
C28A C27A H27A 119.8
C26A C27A H27A 119.8
C27A C28A C29A 119.9(3)
C27A C28A H28A 120.1
C29A C28A H28A 120.1
C30A C29A C28A 120.2(3)
C30A C29A H29A 119.9
C28A C29A H29A 119.9
C29A C30A C31A 120.5(3)
C29A C30A H30A 119.7
C31A C30A H30A 119.7
C30A C31A C26A 119.5(3)
C30A C31A H31A 120.2
C26A C31A H31A 120.2
O2A C32A N6A 124.9(2)
O2A C32A C33A 117.9(2)
N6A C32A C33A 117.2(2)
C38A C33A C34A 119.2(2)
C38A C33A C32A 121.7(2)
C34A C33A C32A 119.0(2)
C35A C34A C33A 120.5(3)
C35A C34A H34A 119.7
C33A C34A H34A 119.7
C36A C35A C34A 120.0(3)
C36A C35A H35A 120.0
C34A C35A H35A 120.0
C35A C36A C37A 119.4(3)
C35A C36A H36A 120.3
C37A C36A H36A 120.3
C38A C37A C36A 120.8(3)
C38A C37A H37A 119.6
C36A C37A H37A 119.6
C33A C38A C37A 120.1(3)
C33A C38A H38A 120.0
C37A C38A H38A 120.0
N5B Cu2 O2B 79.81(8)
N5B Cu2 N1B 172.46(8)
O2B Cu2 N1B 96.47(8)
N5B Cu2 N4B 80.95(9)
O2B Cu2 N4B 160.17(8)
N1B Cu2 N4B 102.07(8)
N5B Cu2 N2B 111.27(8)
O2B Cu2 N2B 82.48(7)
N1B Cu2 N2B 74.46(8)
N4B Cu2 N2B 109.12(8)
C32B O2B Cu2 109.66(15)
C1B N1B C5B 119.0(2)
C1B N1B Cu2 122.50(17)
C5B N1B Cu2 118.51(16)
C6B N2B N3B 118.0(2)
C6B N2B Cu2 105.54(16)
N3B N2B Cu2 125.74(16)
N2B N3B C13B 119.7(2)
N2B N3B H3B 122(2)
C13B N3B H3B 117.8(19)
C20B N4B C24B 118.7(2)
C20B N4B Cu2 128.79(18)
C24B N4B Cu2 112.28(16)
C25B N5B N6B 123.2(2)
C25B N5B Cu2 119.03(17)
N6B N5B Cu2 117.52(15)
C32B N6B N5B 107.72(19)
N1B C1B C2B 122.3(2)
N1B C1B H1BA 118.9
C2B C1B H1BA 118.9
C3B C2B C1B 118.7(2)
C3B C2B H2BA 120.7
C1B C2B H2BA 120.7
C2B C3B C4B 119.3(2)
C2B C3B H3BA 120.4
C4B C3B H3BA 120.4
C5B C4B C3B 119.2(2)
C5B C4B H4BA 120.4
C3B C4B H4BA 120.4
N1B C5B C4B 121.6(2)
N1B C5B C6B 116.8(2)
C4B C5B C6B 121.5(2)
N2B C6B C5B 114.7(2)
N2B C6B C7B 125.7(2)
C5B C6B C7B 119.6(2)
C8B C7B C12B 119.8(3)
C8B C7B C6B 121.3(2)
C12B C7B C6B 118.8(2)
C7B C8B C9B 119.9(3)
C7B C8B H8BA 120.0
C9B C8B H8BA 120.0
C10B C9B C8B 119.9(3)
C10B C9B H9BA 120.1
C8B C9B H9BA 120.1
C11B C10B C9B 120.2(3)
C11B C10B H10B 119.9
C9B C10B H10B 119.9
C10B C11B C12B 120.5(3)
C10B C11B H11B 119.7
C12B C11B H11B 119.7
C11B C12B C7B 119.6(3)
C11B C12B H12B 120.2
C7B C12B H12B 120.2
O1B C13B N3B 122.3(2)
O1B C13B C14B 123.8(2)
N3B C13B C14B 113.9(2)
C19B C14B C15B 119.8(2)
C19B C14B C13B 118.6(2)
C15B C14B C13B 121.5(2)
C16B C15B C14B 119.7(3)
C16B C15B H15B 120.1
C14B C15B H15B 120.1
C17B C16B C15B 120.6(3)
C17B C16B H16B 119.7
C15B C16B H16B 119.7
C16B C17B C18B 119.9(3)
C16B C17B H17B 120.0
C18B C17B H17B 120.0
C17B C18B C19B 119.9(3)
C17B C18B H18B 120.1
C19B C18B H18B 120.1
C14B C19B C18B 120.1(3)
C14B C19B H19B 119.9
C18B C19B H19B 119.9
N4B C20B C21B 123.1(2)
N4B C20B H20B 118.4
C21B C20B H20B 118.4
C20B C21B C22B 118.3(2)
C20B C21B H21B 120.9
C22B C21B H21B 120.9
C21B C22B C23B 119.6(2)
C21B C22B H22B 120.2
C23B C22B H22B 120.2
C24B C23B C22B 119.0(2)
C24B C23B H23B 120.5
C22B C23B H23B 120.5
N4B C24B C23B 121.2(2)
N4B C24B C25B 114.4(2)
C23B C24B C25B 124.3(2)
N5B C25B C26B 124.3(2)
N5B C25B C24B 112.6(2)
C26B C25B C24B 123.0(2)
C27B C26B C31B 119.2(2)
C27B C26B C25B 122.0(2)
C31B C26B C25B 118.7(2)
C28B C27B C26B 119.6(3)
C28B C27B H27B 120.2
C26B C27B H27B 120.2
C29B C28B C27B 120.5(3)
C29B C28B H28B 119.7
C27B C28B H28B 119.7
C30B C29B C28B 120.3(3)
C30B C29B H29B 119.9
C28B C29B H29B 119.9
C29B C30B C31B 120.1(3)
C29B C30B H30B 120.0
C31B C30B H30B 120.0
C30B C31B C26B 120.2(3)
C30B C31B H31B 119.9
C26B C31B H31B 119.9
O2B C32B N6B 124.9(2)
O2B C32B C33B 118.6(2)
N6B C32B C33B 116.4(2)
C38B C33B C34B 119.3(2)
C38B C33B C32B 119.9(2)
C34B C33B C32B 120.8(2)
C35B C34B C33B 120.4(2)
C35B C34B H34B 119.8
C33B C34B H34B 119.8
C34B C35B C36B 119.7(3)
C34B C35B H35B 120.2
C36B C35B H35B 120.2
C37B C36B C35B 120.2(3)
C37B C36B H36B 119.9
C35B C36B H36B 119.9
C36B C37B C38B 120.1(2)
C36B C37B H37B 120.0
C38B C37B H37B 120.0
C37B C38B C33B 120.4(2)
C37B C38B H38B 119.8
C33B C38B H38B 119.8
O11 Cl1 O13 110.24(14)
O11 Cl1 O14 109.41(15)
O13 Cl1 O14 110.14(15)
O11 Cl1 O12 108.94(14)
O13 Cl1 O12 109.21(14)
O14 Cl1 O12 108.87(14)
O24 Cl2 O21 114.7(2)
O22A Cl2 O21A 112.3(4)
O22A Cl2 O23A 111.8(4)
O21A Cl2 O23A 109.7(4)
O24 Cl2 O22 110.5(2)
O21 Cl2 O22 110.2(2)
O22A Cl2 O24A 109.5(4)
O21A Cl2 O24A 106.4(4)
O23A Cl2 O24A 106.9(4)
O24 Cl2 O23 109.7(3)
O21 Cl2 O23 106.3(2)
O22 Cl2 O23 104.94(19)
H1W1 O1W H1W2 88(2)

loop_
_geom_bond_atom_site_label_1
_geom_bond_atom_site_label_2
_geom_bond_distance
Cu1 N5A 1.927(2)
Cu1 O2A 1.9746(18)
Cu1 N1A 1.997(2)
Cu1 N4A 2.004(2)
Cu1 N2A 2.387(2)
O1A C13A 1.217(3)
O2A C32A 1.290(3)
N1A C1A 1.341(3)
N1A C5A 1.357(3)
N2A C6A 1.284(3)
N2A N3A 1.369(3)
N3A C13A 1.386(3)
N3A H3A 0.89(3)
N4A C20A 1.343(3)
N4A C24A 1.361(3)
N5A C25A 1.295(3)
N5A N6A 1.375(3)
N6A C32A 1.337(3)
C1A C2A 1.398(3)
C1A H1AA 0.9500
C2A C3A 1.380(4)
C2A H2AA 0.9500
C3A C4A 1.390(4)
C3A H3AA 0.9500
C4A C5A 1.389(3)
C4A H4AA 0.9500
C5A C6A 1.488(3)
C6A C7A 1.489(3)
C7A C12A 1.396(4)
C7A C8A 1.403(4)
C8A C9A 1.393(4)
C8A H8AA 0.9500
C9A C10A 1.376(5)
C9A H9AA 0.9500
C10A C11A 1.377(5)
C10A H10A 0.9500
C11A C12A 1.397(4)
C11A H11A 0.9500
C12A H12A 0.9500
C13A C14A 1.483(4)
C14A C15A 1.392(4)
C14A C19A 1.397(4)
C15A C16A 1.389(4)
C15A H15A 0.9500
C16A C17A 1.383(4)
C16A H16A 0.9500
C17A C18A 1.381(4)
C17A H17A 0.9500
C18A C19A 1.388(4)
C18A H18A 0.9500
C19A H19A 0.9500
C20A C21A 1.390(4)
C20A H20A 0.9500
C21A C22A 1.384(4)
C21A H21A 0.9500
C22A C23A 1.398(4)
C22A H22A 0.9500
C23A C24A 1.380(3)
C23A H23A 0.9500
C24A C25A 1.481(3)
C25A C26A 1.471(3)
C26A C31A 1.401(4)
C26A C27A 1.403(4)
C27A C28A 1.382(4)
C27A H27A 0.9500
C28A C29A 1.390(4)
C28A H28A 0.9500
C29A C30A 1.386(4)
C29A H29A 0.9500
C30A C31A 1.389(4)
C30A H30A 0.9500
C31A H31A 0.9500
C32A C33A 1.490(4)
C33A C38A 1.390(4)
C33A C34A 1.399(4)
C34A C35A 1.398(4)
C34A H34A 0.9500
C35A C36A 1.389(4)
C35A H35A 0.9500
C36A C37A 1.394(4)
C36A H36A 0.9500
C37A C38A 1.391(4)
C37A H37A 0.9500
C38A H38A 0.9500
Cu2 N5B 1.925(2)
Cu2 O2B 1.9798(18)
Cu2 N1B 1.989(2)
Cu2 N4B 2.006(2)
Cu2 N2B 2.391(2)
O1B C13B 1.219(3)
O2B C32B 1.292(3)
N1B C1B 1.349(3)
N1B C5B 1.354(3)
N2B C6B 1.292(3)
N2B N3B 1.369(3)
N3B C13B 1.379(3)
N3B H3B 0.86(3)
N4B C20B 1.343(3)
N4B C24B 1.364(3)
N5B C25B 1.295(3)
N5B N6B 1.373(3)
N6B C32B 1.334(3)
C1B C2B 1.394(3)
C1B H1BA 0.9500
C2B C3B 1.386(4)
C2B H2BA 0.9500
C3B C4B 1.394(4)
C3B H3BA 0.9500
C4B C5B 1.389(3)
C4B H4BA 0.9500
C5B C6B 1.481(3)
C6B C7B 1.492(3)
C7B C8B 1.391(4)
C7B C12B 1.399(4)
C8B C9B 1.398(4)
C8B H8BA 0.9500
C9B C10B 1.388(5)
C9B H9BA 0.9500
C10B C11B 1.379(5)
C10B H10B 0.9500
C11B C12B 1.391(4)
C11B H11B 0.9500
C12B H12B 0.9500
C13B C14B 1.487(4)
C14B C19B 1.391(4)
C14B C15B 1.395(4)
C15B C16B 1.393(4)
C15B H15B 0.9500
C16B C17B 1.384(5)
C16B H16B 0.9500
C17B C18B 1.390(5)
C17B H17B 0.9500
C18B C19B 1.397(4)
C18B H18B 0.9500
C19B H19B 0.9500
C20B C21B 1.382(4)
C20B H20B 0.9500
C21B C22B 1.388(4)
C21B H21B 0.9500
C22B C23B 1.393(4)
C22B H22B 0.9500
C23B C24B 1.390(3)
C23B H23B 0.9500
C24B C25B 1.489(3)
C25B C26B 1.477(3)
C26B C27B 1.395(4)
C26B C31B 1.401(4)
C27B C28B 1.392(4)
C27B H27B 0.9500
C28B C29B 1.380(4)
C28B H28B 0.9500
C29B C30B 1.378(4)
C29B H29B 0.9500
C30B C31B 1.385(4)
C30B H30B 0.9500
C31B H31B 0.9500
C32B C33B 1.490(3)
C33B C38B 1.393(3)
C33B C34B 1.397(3)
C34B C35B 1.390(4)
C34B H34B 0.9500
C35B C36B 1.397(4)
C35B H35B 0.9500
C36B C37B 1.382(4)
C36B H36B 0.9500
C37B C38B 1.390(4)
C37B H37B 0.9500
C38B H38B 0.9500
Cl1 O11 1.427(2)
Cl1 O13 1.4304(19)
Cl1 O14 1.437(2)
Cl1 O12 1.447(2)
Cl2 O24 1.388(3)
Cl2 O21 1.407(3)
Cl2 O22A 1.411(4)
Cl2 O21A 1.432(4)
Cl2 O23A 1.440(4)
Cl2 O22 1.467(3)
Cl2 O24A 1.468(4)
Cl2 O23 1.497(3)
O1W H1W1 0.928(19)
O1W H1W2 0.900(19)

loop_
_geom_hbond_atom_site_label_D
_geom_hbond_atom_site_label_H
_geom_hbond_atom_site_label_A
_geom_hbond_distance_DH
_geom_hbond_distance_HA
_geom_hbond_distance_DA
_geom_hbond_angle_DHA
_geom_hbond_site_symmetry_A
_geom_hbond_publ_flag
C1A H1AA N6A 0.95 2.67 3.476(3) 143.2 3_667 yes
C1B H1BA N6B 0.95 2.69 3.479(3) 140.7 3_666 yes
C21B H21B O1W 0.95 2.44 3.308(4) 151.0 . yes
O1W H1W1 O14 0.928(19) 2.11(4) 2.904(4) 143(5) . yes
O1W H1W2 O22A^b 0.900(19) 2.62(7) 3.083(12) 113(5) 4_665 yes

loop_
_geom_torsion_atom_site_label_1
_geom_torsion_atom_site_label_2
_geom_torsion_atom_site_label_3
_geom_torsion_atom_site_label_4
_geom_torsion
C6A N2A N3A C13A -177.8(2)
Cu1 N2A N3A C13A -35.2(3)
C25A N5A N6A C32A -176.0(2)
Cu1 N5A N6A C32A -0.9(2)
C5A N1A C1A C2A -0.5(4)
Cu1 N1A C1A C2A -178.46(19)
N1A C1A C2A C3A 1.8(4)
C1A C2A C3A C4A -1.6(4)
C2A C3A C4A C5A 0.3(4)
C1A N1A C5A C4A -0.8(4)
Cu1 N1A C5A C4A 177.13(19)
C1A N1A C5A C6A 178.1(2)
Cu1 N1A C5A C6A -3.9(3)
C3A C4A C5A N1A 1.0(4)
C3A C4A C5A C6A -178.0(2)
N3A N2A C6A C5A 177.2(2)
Cu1 N2A C6A C5A 28.6(2)
N3A N2A C6A C7A -1.1(4)
Cu1 N2A C6A C7A -149.8(2)
N1A C5A C6A N2A -20.0(3)
C4A C5A C6A N2A 159.0(2)
N1A C5A C6A C7A 158.5(2)
C4A C5A C6A C7A -22.5(4)
N2A C6A C7A C12A 125.3(3)
C5A C6A C7A C12A -53.0(3)
N2A C6A C7A C8A -53.6(4)
C5A C6A C7A C8A 128.1(3)
C12A C7A C8A C9A -0.8(4)
C6A C7A C8A C9A 178.2(2)
C7A C8A C9A C10A 0.9(4)
C8A C9A C10A C11A -0.5(5)
C9A C10A C11A C12A 0.0(5)
C8A C7A C12A C11A 0.4(4)
C6A C7A C12A C11A -178.6(2)
C10A C11A C12A C7A 0.0(4)
N2A N3A C13A O1A 2.1(4)
N2A N3A C13A C14A -179.7(2)
O1A C13A C14A C15A -149.5(3)
N3A C13A C14A C15A 32.3(4)
O1A C13A C14A C19A 28.2(4)
N3A C13A C14A C19A -149.9(2)
C19A C14A C15A C16A -0.6(4)
C13A C14A C15A C16A 177.1(2)
C14A C15A C16A C17A 1.1(4)
C15A C16A C17A C18A -0.8(4)
C16A C17A C18A C19A -0.1(4)
C17A C18A C19A C14A 0.6(4)
C15A C14A C19A C18A -0.2(4)
C13A C14A C19A C18A -178.1(2)
C24A N4A C20A C21A 1.9(4)
Cu1 N4A C20A C21A -170.99(19)
N4A C20A C21A C22A 1.3(4)
C20A C21A C22A C23A -2.2(4)
C21A C22A C23A C24A -0.1(4)
C20A N4A C24A C23A -4.3(4)
Cu1 N4A C24A C23A 169.75(19)
C20A N4A C24A C25A 176.7(2)
Cu1 N4A C24A C25A -9.2(3)
C22A C23A C24A N4A 3.4(4)
C22A C23A C24A C25A -177.7(2)
N6A N5A C25A C26A 0.8(4)
Cu1 N5A C25A C26A -174.21(19)
N6A N5A C25A C24A 178.0(2)
Cu1 N5A C25A C24A 3.0(3)
N4A C24A C25A N5A 4.5(3)
C23A C24A C25A N5A -174.5(2)
N4A C24A C25A C26A -178.3(2)
C23A C24A C25A C26A 2.8(4)
N5A C25A C26A C31A 53.5(4)
C24A C25A C26A C31A -123.4(3)
N5A C25A C26A C27A -129.1(3)
C24A C25A C26A C27A 53.9(4)
C31A C26A C27A C28A 0.1(4)
C25A C26A C27A C28A -177.2(3)
C26A C27A C28A C29A 0.8(4)
C27A C28A C29A C30A -0.8(4)
C28A C29A C30A C31A -0.2(5)
C29A C30A C31A C26A 1.2(4)
C27A C26A C31A C30A -1.1(4)
C25A C26A C31A C30A 176.2(2)
Cu1 O2A C32A N6A 6.0(3)
Cu1 O2A C32A C33A -173.21(17)
N5A N6A C32A O2A -3.6(3)
N5A N6A C32A C33A 175.6(2)
O2A C32A C33A C38A 167.9(2)
N6A C32A C33A C38A -11.4(4)
O2A C32A C33A C34A -10.1(3)
N6A C32A C33A C34A 170.6(2)
C38A C33A C34A C35A 2.0(4)
C32A C33A C34A C35A 180.0(2)
C33A C34A C35A C36A -1.2(4)
C34A C35A C36A C37A -0.2(4)
C35A C36A C37A C38A 1.0(5)
C34A C33A C38A C37A -1.3(4)
C32A C33A C38A C37A -179.2(3)
C36A C37A C38A C33A -0.2(5)
C6B N2B N3B C13B -179.8(2)
Cu2 N2B N3B C13B 41.0(3)
C25B N5B N6B C32B 175.7(2)
Cu2 N5B N6B C32B 1.5(2)
C5B N1B C1B C2B -0.4(4)
Cu2 N1B C1B C2B 177.38(19)
N1B C1B C2B C3B -1.3(4)
C1B C2B C3B C4B 1.1(4)
C2B C3B C4B C5B 0.7(4)
C1B N1B C5B C4B 2.3(4)
Cu2 N1B C5B C4B -175.52(18)
C1B N1B C5B C6B -176.1(2)
Cu2 N1B C5B C6B 6.1(3)
C3B C4B C5B N1B -2.5(4)
C3B C4B C5B C6B 175.8(2)
N3B N2B C6B C5B -178.6(2)
Cu2 N2B C6B C5B -32.0(2)
N3B N2B C6B C7B 1.3(4)
Cu2 N2B C6B C7B 147.9(2)
N1B C5B C6B N2B 21.7(3)
C4B C5B C6B N2B -156.7(2)
N1B C5B C6B C7B -158.2(2)
C4B C5B C6B C7B 23.4(4)
N2B C6B C7B C8B 54.9(4)
C5B C6B C7B C8B -125.2(3)
N2B C6B C7B C12B -125.3(3)
C5B C6B C7B C12B 54.6(3)
C12B C7B C8B C9B -0.1(4)
C6B C7B C8B C9B 179.8(2)
C7B C8B C9B C10B -0.1(4)
C8B C9B C10B C11B 0.5(5)
C9B C10B C11B C12B -0.6(5)
C10B C11B C12B C7B 0.4(4)
C8B C7B C12B C11B -0.1(4)
C6B C7B C12B C11B -180.0(2)
N2B N3B C13B O1B -2.5(4)
N2B N3B C13B C14B 178.7(2)
O1B C13B C14B C19B -35.9(4)
N3B C13B C14B C19B 142.9(3)
O1B C13B C14B C15B 141.5(3)
N3B C13B C14B C15B -39.7(4)
C19B C14B C15B C16B -0.4(4)
C13B C14B C15B C16B -177.8(3)
C14B C15B C16B C17B -1.1(5)
C15B C16B C17B C18B 1.8(5)
C16B C17B C18B C19B -0.9(4)
C15B C14B C19B C18B 1.3(4)
C13B C14B C19B C18B 178.8(3)
C17B C18B C19B C14B -0.6(4)
C24B N4B C20B C21B -1.6(4)
Cu2 N4B C20B C21B 172.17(19)
N4B C20B C21B C22B -0.7(4)
C20B C21B C22B C23B 1.4(4)
C21B C22B C23B C24B 0.1(4)
C20B N4B C24B C23B 3.2(4)
Cu2 N4B C24B C23B -171.57(18)
C20B N4B C24B C25B -178.1(2)
Cu2 N4B C24B C25B 7.1(3)
C22B C23B C24B N4B -2.5(4)
C22B C23B C24B C25B 179.0(2)
N6B N5B C25B C26B -2.8(4)
Cu2 N5B C25B C26B 171.30(19)
N6B N5B C25B C24B -178.6(2)
Cu2 N5B C25B C24B -4.5(3)
N4B C24B C25B N5B -2.1(3)
C23B C24B C25B N5B 176.5(2)
N4B C24B C25B C26B -177.9(2)
C23B C24B C25B C26B 0.7(4)
N5B C25B C26B C27B 132.8(3)
C24B C25B C26B C27B -51.9(4)
N5B C25B C26B C31B -48.0(4)
C24B C25B C26B C31B 127.4(3)
C31B C26B C27B C28B -1.3(4)
C25B C26B C27B C28B 178.0(2)
C26B C27B C28B C29B -0.2(4)
C27B C28B C29B C30B 0.9(5)
C28B C29B C30B C31B 0.0(4)
C29B C30B C31B C26B -1.5(4)
C27B C26B C31B C30B 2.2(4)
C25B C26B C31B C30B -177.2(2)
Cu2 O2B C32B N6B -6.6(3)
Cu2 O2B C32B C33B 172.54(17)
N5B N6B C32B O2B 3.6(3)
N5B N6B C32B C33B -175.48(19)
O2B C32B C33B C38B 11.0(3)
N6B C32B C33B C38B -169.8(2)
O2B C32B C33B C34B -167.8(2)
N6B C32B C33B C34B 11.4(3)
C38B C33B C34B C35B 0.3(4)
C32B C33B C34B C35B 179.1(2)
C33B C34B C35B C36B 1.2(4)
C34B C35B C36B C37B -1.2(4)
C35B C36B C37B C38B -0.3(4)
C36B C37B C38B C33B 1.9(4)
C34B C33B C38B C37B -1.9(4)
C32B C33B C38B C37B 179.3(2)
